data_7045182
loop_
_publ_author_name
'Yang, Yanquan'
'Li, Jian'
'Yuan, Youyou'
'Pan, Fengjuan'
'Shi, Dier'
'Lin, Cong'
'Du, Xin'
'Sun, Junliang'

_publ_section_title
;
 Synthesis and crystal structure of
 Sr<sub>3</sub>Bi<sub>2</sub>O<sub>6</sub> and structural change in the
 strontium-bismuth-oxide system.
;
_journal_issue 6
_journal_name_full 'Dalton transactions (Cambridge, England : 2003)'
_journal_page_first 1888
_journal_page_last 1894
_journal_paper_doi 10.1039/c7dt04610c
_journal_volume 47
_journal_year 2018
_chemical_formula_sum 'Bi5.33 O16 Sr8'
_chemical_formula_weight 2071.52
_space_group_crystal_system trigonal
_space_group_IT_number 148
_space_group_name_Hall '-R 3'
_space_group_name_H-M_alt 'R -3 :H'
_symmetry_space_group_name_Hall '-R 3'
_symmetry_space_group_name_H-M 'R -3 :H'
_audit_creation_method SHELXL-2014/7
_audit_update_record
;
2017-11-14 deposited with the CCDC.
2017-12-29 downloaded from the CCDC.
;
_cell_angle_alpha 90
_cell_angle_beta 90
_cell_angle_gamma 120
_cell_formula_units_Z 18
_cell_length_a 25.1146(19)
_cell_length_b 25.1146(19)
_cell_length_c 18.3685(16)
_cell_measurement_reflns_used 841
_cell_measurement_temperature 180.0(10)
_cell_measurement_theta_max 30.0100
_cell_measurement_theta_min 4.4140
_cell_volume 10033.6(14)
_computing_structure_refinement 'SHELXL-2014/7 (Sheldrick, 2014)'
_diffrn_ambient_temperature 180.0(10)
_diffrn_measured_fraction_theta_full 0.989
_diffrn_measured_fraction_theta_max 0.842
_diffrn_measurement_device_type 'XtaLAB Pro: Kappa single'
_diffrn_radiation_type MoK\a
_diffrn_radiation_wavelength 0.71073
_diffrn_reflns_av_R_equivalents 0.0663
_diffrn_reflns_av_unetI/netI 0.0957
_diffrn_reflns_Laue_measured_fraction_full 0.989
_diffrn_reflns_Laue_measured_fraction_max 0.842
_diffrn_reflns_limit_h_max 34
_diffrn_reflns_limit_h_min -35
_diffrn_reflns_limit_k_max 34
_diffrn_reflns_limit_k_min -34
_diffrn_reflns_limit_l_max 21
_diffrn_reflns_limit_l_min -24
_diffrn_reflns_number 12703
_diffrn_reflns_point_group_measured_fraction_full 0.989
_diffrn_reflns_point_group_measured_fraction_max 0.842
_diffrn_reflns_theta_full 26.000
_diffrn_reflns_theta_max 30.057
_diffrn_reflns_theta_min 3.702
_exptl_absorpt_coefficient_mu 60.945
_exptl_crystal_colour yellow
_exptl_crystal_density_diffrn 6.171
_exptl_crystal_description 'yellow stone'
_exptl_crystal_F_000 15744
_refine_diff_density_max 8.270
_refine_diff_density_min -4.081
_refine_diff_density_rms 0.751
_refine_ls_extinction_method none
_refine_ls_goodness_of_fit_ref 0.994
_refine_ls_hydrogen_treatment undef
_refine_ls_matrix_type full
_refine_ls_number_parameters 242
_refine_ls_number_reflns 5516
_refine_ls_number_restraints 0
_refine_ls_restrained_S_all 0.994
_refine_ls_R_factor_all 0.0811
_refine_ls_R_factor_gt 0.0520
_refine_ls_shift/su_max 0.022
_refine_ls_shift/su_mean 0.001
_refine_ls_structure_factor_coef Fsqd
_refine_ls_weighting_details 'w=1/[\s^2^(Fo^2^)+(0.0350P)^2^] where P=(Fo^2^+2Fc^2^)/3'
_refine_ls_weighting_scheme calc
_refine_ls_wR_factor_gt 0.1134
_refine_ls_wR_factor_ref 0.1262
_reflns_Friedel_coverage 0.000
_reflns_number_gt 3922
_reflns_number_total 5516
_reflns_threshold_expression 'I > 2\s(I)'
_cod_data_source_file c7dt04610c1.cif
_cod_data_source_block 1
_cod_depositor_comments 'Adding full bibliography for 7045182.cif.'
_cod_original_cell_volume 10033.6(18)
_cod_database_code 7045182
_shelx_shelxl_version_number 2014/7
_shelx_space_group_comment
;
The symmetry employed for this shelxl refinement is uniquely defined
by the following loop, which should always be used as a source of
symmetry information in preference to the above space-group names.
They are only intended as comments.
;

loop_
_space_group_symop_operation_xyz
'x, y, z'
'-y, x-y, z'
'-x+y, -x, z'
'x+2/3, y+1/3, z+1/3'
'-y+2/3, x-y+1/3, z+1/3'
'-x+y+2/3, -x+1/3, z+1/3'
'x+1/3, y+2/3, z+2/3'
'-y+1/3, x-y+2/3, z+2/3'
'-x+y+1/3, -x+2/3, z+2/3'
'-x, -y, -z'
'y, -x+y, -z'
'x-y, x, -z'
'-x+2/3, -y+1/3, -z+1/3'
'y+2/3, -x+y+1/3, -z+1/3'
'x-y+2/3, x+1/3, -z+1/3'
'-x+1/3, -y+2/3, -z+2/3'
'y+1/3, -x+y+2/3, -z+2/3'
'x-y+1/3, x+2/3, -z+2/3'

loop_
_atom_site_label
_atom_site_type_symbol
_atom_site_fract_x
_atom_site_fract_y
_atom_site_fract_z
_atom_site_U_iso_or_equiv
_atom_site_adp_type
_atom_site_occupancy
_atom_site_site_symmetry_order
_atom_site_calc_flag
_atom_site_refinement_flags_posn
_atom_site_refinement_flags_adp
_atom_site_refinement_flags_occupancy
Bi1 Bi 0.74344(2) 0.49796(2) 0.79624(3) 0.00743(14) Uani 1 1 d . . .
Bi2 Bi 0.90791(3) 0.58183(2) 0.53710(3) 0.00803(14) Uani 1 1 d . . .
Bi3 Bi 0.50375(2) 0.51060(3) 0.61207(3) 0.00916(14) Uani 1 1 d . . .
Bi4 Bi 0.72692(3) 0.73815(2) 0.19483(3) 0.00915(14) Uani 1 1 d . . .
Bi5 Bi 0.59300(3) 0.41892(2) 0.46790(3) 0.00909(14) Uani 1 1 d . . .
Bi6 Bi 0.6667 0.3333 0.71155(5) 0.0104(2) Uani 1 3 d S T P
Sr7 Sr 0.6667 0.3333 0.3333 0.0079(6) Uani 1 6 d S T P
Sr8 Sr 0.65335(6) 0.57452(6) 0.32301(8) 0.0093(3) Uani 1 1 d . . .
Sr9 Sr 0.8333 0.6667 0.6667 0.0078(4) Uani 1 2 d S . P
Sr10 Sr 0.66241(6) 0.57589(6) 0.93384(8) 0.0093(3) Uani 1 1 d . . .
Sr11 Sr 0.74681(6) 0.50252(6) 0.61035(8) 0.0087(3) Uani 1 1 d . . .
Sr12 Sr 0.74159(6) 0.49626(6) 0.39317(8) 0.0091(3) Uani 1 1 d . . .
Sr13 Sr 0.57399(6) 0.41516(6) 0.66953(7) 0.0101(3) Uani 1 1 d . . .
Sr14 Sr 0.66415(6) 0.83349(6) 0.13622(8) 0.0100(3) Uani 1 1 d . . .
Sr15 Sr 0.6667 0.3333 0.53059(13) 0.0106(5) Uani 1 3 d S T P
Sr16 Sr 0.58051(6) 0.66317(6) 0.04723(8) 0.0093(3) Uani 1 1 d . . .
O17 O 0.7337(5) 0.8117(5) 0.2537(5) 0.011(2) Uiso 1 1 d . . .
O18 O 0.8059(5) 0.5738(5) 0.7376(6) 0.019(2) Uani 1 1 d . . .
O19 O 0.7342(5) 0.5494(5) 0.8784(6) 0.016(2) Uani 1 1 d . . .
O20 O 0.4506(5) 0.4357(5) 0.6785(5) 0.013(2) Uiso 1 1 d . . .
O21 O 0.8417(5) 0.5633(5) 0.4591(5) 0.013(2) Uani 1 1 d . . .
O22 O 0.5943(5) 0.3509(5) 0.4062(6) 0.018(2) Uiso 1 1 d . . .
O23 O 0.6826(4) 0.6783(5) 0.2807(5) 0.012(2) Uani 1 1 d . . .
O24 O 0.6430(5) 0.7212(5) 0.1493(5) 0.014(2) Uiso 1 1 d . . .
O25 O 0.8537(5) 0.5211(5) 0.6138(5) 0.014(2) Uiso 1 1 d . . .
O26 O 0.9003(5) 0.6547(5) 0.5780(6) 0.016(2) Uani 1 1 d . . .
O27 O 0.6762(5) 0.4425(5) 0.5145(6) 0.022(3) Uani 1 1 d . . .
O28 O 0.6745(5) 0.4862(5) 0.7238(5) 0.015(2) Uani 1 1 d . . .
O29 O 0.5850(5) 0.5121(5) 0.6311(6) 0.016(2) Uani 1 1 d . . .
O30 O 0.6298(5) 0.4812(5) 0.3851(6) 0.015(2) Uani 1 1 d . . .
O31 O 0.5980(5) 0.3330(5) 0.6485(6) 0.017(2) Uani 1 1 d . . .
O32 O 0.5116(5) 0.5725(5) 0.6920(6) 0.016(2) Uani 1 1 d . . .

loop_
_atom_site_aniso_label
_atom_site_aniso_U_11
_atom_site_aniso_U_22
_atom_site_aniso_U_33
_atom_site_aniso_U_23
_atom_site_aniso_U_13
_atom_site_aniso_U_12
Bi1 0.0072(3) 0.0066(2) 0.0091(3) 0.00009(18) -0.00019(18) 0.0039(2)
Bi2 0.0074(3) 0.0073(3) 0.0094(3) 0.00029(18) 0.00084(18) 0.0036(2)
Bi3 0.0086(3) 0.0101(3) 0.0100(3) 0.0002(2) -0.0004(2) 0.0056(2)
Bi4 0.0099(3) 0.0059(3) 0.0107(3) -0.00060(19) 0.0020(2) 0.0031(2)
Bi5 0.0098(3) 0.0071(3) 0.0099(3) 0.00027(19) 0.00243(19) 0.0038(2)
Bi6 0.0099(3) 0.0099(3) 0.0115(5) 0.000 0.000 0.00494(14)
Sr7 0.0068(9) 0.0068(9) 0.0099(15) 0.000 0.000 0.0034(4)
Sr8 0.0071(6) 0.0070(6) 0.0134(7) 0.0038(5) 0.0007(5) 0.0032(5)
Sr9 0.0070(8) 0.0064(8) 0.0092(9) 0.0010(7) 0.0005(6) 0.0027(7)
Sr10 0.0062(6) 0.0088(6) 0.0134(7) -0.0003(5) -0.0003(5) 0.0041(5)
Sr11 0.0083(6) 0.0059(6) 0.0125(7) -0.0010(5) -0.0012(5) 0.0039(5)
Sr12 0.0085(6) 0.0078(6) 0.0113(7) 0.0012(5) -0.0005(5) 0.0045(5)
Sr13 0.0094(6) 0.0075(6) 0.0123(7) -0.0018(5) -0.0040(5) 0.0034(5)
Sr14 0.0076(6) 0.0088(6) 0.0134(7) 0.0002(5) 0.0001(5) 0.0040(5)
Sr15 0.0096(7) 0.0096(7) 0.0126(11) 0.000 0.000 0.0048(3)
Sr16 0.0099(6) 0.0092(6) 0.0110(7) -0.0016(5) -0.0015(5) 0.0065(5)
O18 0.014(6) 0.020(6) 0.027(6) 0.008(5) 0.010(5) 0.011(5)
O19 0.012(5) 0.019(6) 0.021(6) 0.005(4) 0.006(4) 0.011(5)
O21 0.011(5) 0.012(5) 0.018(6) -0.001(4) -0.001(4) 0.007(4)
O23 0.008(5) 0.016(5) 0.010(5) 0.006(4) 0.001(4) 0.005(4)
O26 0.009(5) 0.010(5) 0.028(6) -0.010(4) -0.002(4) 0.004(4)
O27 0.024(6) 0.015(6) 0.020(6) -0.011(5) -0.010(5) 0.005(5)
O28 0.019(6) 0.015(5) 0.015(5) -0.006(4) -0.006(4) 0.012(5)
O29 0.006(5) 0.010(5) 0.033(6) -0.001(4) -0.004(4) 0.006(4)
O30 0.009(5) 0.014(5) 0.021(6) -0.003(4) -0.010(4) 0.005(4)
O31 0.010(5) 0.014(5) 0.026(6) 0.002(5) 0.000(4) 0.004(5)
O32 0.016(6) 0.010(5) 0.024(6) -0.004(4) 0.000(4) 0.007(5)

loop_
_atom_type_symbol
_atom_type_description
_atom_type_scat_dispersion_real
_atom_type_scat_dispersion_imag
_atom_type_scat_source
Bi Bi -4.1077 10.2566 'International Tables Vol C Tables 4.2.6.8 and 6.1.1.4'
O O 0.0106 0.0060 'International Tables Vol C Tables 4.2.6.8 and 6.1.1.4'
Sr Sr -1.5307 3.2498 'International Tables Vol C Tables 4.2.6.8 and 6.1.1.4'

loop_
_geom_angle_atom_site_label_1
_geom_angle_atom_site_label_2
_geom_angle_atom_site_label_3
_geom_angle
_geom_angle_site_symmetry_1
_geom_angle_site_symmetry_3
O18 Bi1 O19 94.3(4) . .
O18 Bi1 O28 89.6(4) . .
O19 Bi1 O28 102.1(4) . .
O18 Bi1 Sr11 56.8(3) . .
O19 Bi1 Sr11 135.7(3) . .
O28 Bi1 Sr11 51.1(3) . .
O18 Bi1 Sr13 118.3(3) . 17_556
O19 Bi1 Sr13 40.7(3) . 17_556
O28 Bi1 Sr13 130.2(3) . 17_556
Sr11 Bi1 Sr13 174.98(4) . 17_556
O18 Bi1 Sr16 68.1(3) . 8_655
O19 Bi1 Sr16 72.4(3) . 8_655
O28 Bi1 Sr16 38.7(3) . 8_655
Sr11 Bi1 Sr16 65.94(3) . 8_655
Sr13 Bi1 Sr16 111.77(3) 17_556 8_655
O18 Bi1 Sr10 38.3(3) . 17_556
O19 Bi1 Sr10 108.6(3) . 17_556
O28 Bi1 Sr10 119.3(3) . 17_556
Sr11 Bi1 Sr10 70.88(3) . 17_556
Sr13 Bi1 Sr10 106.19(3) 17_556 17_556
Sr16 Bi1 Sr10 106.36(3) 8_655 17_556
O18 Bi1 Sr14 53.5(3) . 12_656
O19 Bi1 Sr14 42.7(3) . 12_656
O28 Bi1 Sr14 110.1(3) . 12_656
Sr11 Bi1 Sr14 107.26(3) . 12_656
Sr13 Bi1 Sr14 67.73(3) 17_556 12_656
Sr16 Bi1 Sr14 71.52(3) 8_655 12_656
Sr10 Bi1 Sr14 68.36(3) 17_556 12_656
O25 Bi2 O21 98.7(4) . .
O25 Bi2 O26 95.1(4) . .
O21 Bi2 O26 91.8(4) . .
O25 Bi2 Sr8 135.5(3) . 17
O21 Bi2 Sr8 45.5(3) . 17
O26 Bi2 Sr8 108.8(3) . 17
O25 Bi2 Sr10 45.7(3) . 17_556
O21 Bi2 Sr10 134.6(3) . 17_556
O26 Bi2 Sr10 69.7(3) . 17_556
Sr8 Bi2 Sr10 178.43(3) 17 17_556
O25 Bi2 Sr14 109.7(3) . 6_565
O21 Bi2 Sr14 47.2(3) . 6_565
O26 Bi2 Sr14 46.2(3) . 6_565
Sr8 Bi2 Sr14 68.14(3) 17 6_565
Sr10 Bi2 Sr14 110.72(3) 17_556 6_565
O25 Bi2 Sr11 37.7(3) . .
O21 Bi2 Sr11 66.2(3) . .
O26 Bi2 Sr11 77.7(3) . .
Sr8 Bi2 Sr11 110.94(3) 17 .
Sr10 Bi2 Sr11 69.46(3) 17_556 .
Sr14 Bi2 Sr11 73.59(3) 6_565 .
O25 Bi2 Sr16 110.2(3) . 17
O21 Bi2 Sr16 117.9(3) . 17
O26 Bi2 Sr16 34.1(3) . 17
Sr8 Bi2 Sr16 110.46(3) 17 17
Sr10 Bi2 Sr16 68.02(3) 17_556 17
Sr14 Bi2 Sr16 71.17(3) 6_565 17
Sr11 Bi2 Sr16 108.18(3) . 17
O25 Bi2 Sr13 23.8(3) . 3_665
O21 Bi2 Sr13 107.0(3) . 3_665
O26 Bi2 Sr13 116.4(3) . 3_665
Sr8 Bi2 Sr13 127.77(3) 17 3_665
Sr10 Bi2 Sr13 53.78(3) 17_556 3_665
Sr14 Bi2 Sr13 131.81(3) 6_565 3_665
Sr11 Bi2 Sr13 58.23(3) . 3_665
Sr16 Bi2 Sr13 121.55(3) 17 3_665
O25 Bi2 Sr9 71.6(3) . .
O21 Bi2 Sr9 89.7(3) . .
O26 Bi2 Sr9 24.1(3) . .
Sr8 Bi2 Sr9 122.27(3) 17 .
Sr10 Bi2 Sr9 56.59(2) 17_556 .
Sr14 Bi2 Sr9 54.13(2) 6_565 .
Sr11 Bi2 Sr9 55.34(2) . .
Sr16 Bi2 Sr9 53.12(2) 17 .
Sr13 Bi2 Sr9 94.20(2) 3_665 .
O29 Bi3 O20 95.7(4) . .
O29 Bi3 O32 98.3(4) . .
O20 Bi3 O32 92.3(4) . .
O29 Bi3 Sr14 79.2(3) . 8_655
O20 Bi3 Sr14 49.7(3) . 8_655
O32 Bi3 Sr14 49.7(3) . 8_655
O29 Bi3 Sr8 137.3(3) . 10_666
O20 Bi3 Sr8 41.7(3) . 10_666
O32 Bi3 Sr8 82.9(3) . 10_666
Sr14 Bi3 Sr8 69.24(3) 8_655 10_666
O29 Bi3 Sr13 35.6(3) . .
O20 Bi3 Sr13 63.4(3) . .
O32 Bi3 Sr13 112.3(3) . .
Sr14 Bi3 Sr13 70.14(3) 8_655 .
Sr8 Bi3 Sr13 104.51(3) 10_666 .
O29 Bi3 Sr8 87.2(3) . 6_565
O20 Bi3 Sr8 129.8(3) . 6_565
O32 Bi3 Sr8 38.1(3) . 6_565
Sr14 Bi3 Sr8 82.27(3) 8_655 6_565
Sr8 Bi3 Sr8 115.15(4) 10_666 6_565
Sr13 Bi3 Sr8 118.73(3) . 6_565
O29 Bi3 Sr16 29.4(3) . 8_655
O20 Bi3 Sr16 100.9(3) . 8_655
O32 Bi3 Sr16 69.2(3) . 8_655
Sr14 Bi3 Sr16 63.89(3) 8_655 8_655
Sr8 Bi3 Sr16 133.06(3) 10_666 8_655
Sr13 Bi3 Sr16 57.29(3) . 8_655
Sr8 Bi3 Sr16 61.47(3) 6_565 8_655
O29 Bi3 Sr12 130.0(3) . 6_565
O20 Bi3 Sr12 83.9(3) . 6_565
O32 Bi3 Sr12 32.2(3) . 6_565
Sr14 Bi3 Sr12 62.79(3) 8_655 6_565
Sr8 Bi3 Sr12 57.13(3) 10_666 6_565
Sr13 Bi3 Sr12 132.88(3) . 6_565
Sr8 Bi3 Sr12 58.01(3) 6_565 6_565
Sr16 Bi3 Sr12 101.33(3) 8_655 6_565
O17 Bi4 O23 91.4(4) . .
O17 Bi4 O24 90.9(4) . .
O23 Bi4 O24 92.1(4) . .
O17 Bi4 Sr16 56.8(3) . 6_565
O23 Bi4 Sr16 47.6(3) . 6_565
O24 Bi4 Sr16 120.6(3) . 6_565
O17 Bi4 Sr10 80.0(3) . 6_564
O23 Bi4 Sr10 45.7(3) . 6_564
O24 Bi4 Sr10 48.6(3) . 6_564
Sr16 Bi4 Sr10 75.48(3) 6_565 6_564
O17 Bi4 Sr14 55.6(3) . .
O23 Bi4 Sr14 116.8(3) . .
O24 Bi4 Sr14 45.0(3) . .
Sr16 Bi4 Sr14 108.95(3) 6_565 .
Sr10 Bi4 Sr14 74.19(3) 6_564 .
O17 Bi4 Sr8 123.2(3) . 8_654
O23 Bi4 Sr8 143.5(3) . 8_654
O24 Bi4 Sr8 77.5(3) . 8_654
Sr16 Bi4 Sr8 161.38(4) 6_565 8_654
Sr10 Bi4 Sr8 123.10(3) 6_564 8_654
Sr14 Bi4 Sr8 79.98(3) . 8_654
O17 Bi4 Sr11 30.0(3) . 8_654
O23 Bi4 Sr11 108.4(3) . 8_654
O24 Bi4 Sr11 114.0(3) . 8_654
Sr16 Bi4 Sr11 62.36(3) 6_565 8_654
Sr10 Bi4 Sr11 109.63(3) 6_564 8_654
Sr14 Bi4 Sr11 70.43(3) . 8_654
Sr8 Bi4 Sr11 107.79(3) 8_654 8_654
O17 Bi4 Sr16 113.6(3) . .
O23 Bi4 Sr16 97.7(3) . .
O24 Bi4 Sr16 23.8(3) . .
Sr16 Bi4 Sr16 138.53(3) 6_565 .
Sr10 Bi4 Sr16 63.07(3) 6_564 .
Sr14 Bi4 Sr16 61.98(3) . .
Sr8 Bi4 Sr16 60.03(3) 8_654 .
Sr11 Bi4 Sr16 132.10(3) 8_654 .
O30 Bi5 O27 94.8(4) . .
O30 Bi5 O22 92.1(4) . .
O27 Bi5 O22 91.9(4) . .
O30 Bi5 Sr12 48.4(3) . .
O27 Bi5 Sr12 49.9(3) . .
O22 Bi5 Sr12 77.9(3) . .
O30 Bi5 Sr12 46.0(3) . 18_545
O27 Bi5 Sr12 119.1(3) . 18_545
O22 Bi5 Sr12 55.5(3) . 18_545
Sr12 Bi5 Sr12 72.02(3) . 18_545
O30 Bi5 Sr15 121.1(3) . .
O27 Bi5 Sr15 45.3(3) . .
O22 Bi5 Sr15 57.6(3) . .
Sr12 Bi5 Sr15 74.81(3) . .
Sr12 Bi5 Sr15 109.36(4) 18_545 .
O30 Bi5 Sr13 139.7(3) . .
O27 Bi5 Sr13 72.1(3) . .
O22 Bi5 Sr13 125.4(3) . .
Sr12 Bi5 Sr13 119.30(4) . .
Sr12 Bi5 Sr13 168.61(4) 18_545 .
Sr15 Bi5 Sr13 76.59(4) . .
O30 Bi5 Sr12 111.7(3) . 2_655
O27 Bi5 Sr12 113.0(3) . 2_655
O22 Bi5 Sr12 31.3(3) . 2_655
Sr12 Bi5 Sr12 109.19(4) . 2_655
Sr12 Bi5 Sr12 66.30(3) 18_545 2_655
Sr15 Bi5 Sr12 68.97(3) . 2_655
Sr13 Bi5 Sr12 108.47(3) . 2_655
O31 Bi6 O31 91.9(4) 2_655 3_665
O31 Bi6 O31 91.9(4) 2_655 .
O31 Bi6 O31 91.9(4) 3_665 .
O31 Bi6 Sr15 56.1(3) 2_655 .
O31 Bi6 Sr15 56.1(3) 3_665 .
O31 Bi6 Sr15 56.1(3) . .
O31 Bi6 Sr13 34.1(3) 2_655 2_655
O31 Bi6 Sr13 125.4(3) 3_665 2_655
O31 Bi6 Sr13 85.1(3) . 2_655
Sr15 Bi6 Sr13 78.51(3) . 2_655
O31 Bi6 Sr13 85.1(3) 2_655 3_665
O31 Bi6 Sr13 34.1(3) 3_665 3_665
O31 Bi6 Sr13 125.4(3) . 3_665
Sr15 Bi6 Sr13 78.51(3) . 3_665
Sr13 Bi6 Sr13 116.136(16) 2_655 3_665
O31 Bi6 Sr13 125.4(3) 2_655 .
O31 Bi6 Sr13 85.1(3) 3_665 .
O31 Bi6 Sr13 34.1(3) . .
Sr15 Bi6 Sr13 78.51(3) . .
Sr13 Bi6 Sr13 116.135(17) 2_655 .
Sr13 Bi6 Sr13 116.136(17) 3_665 .
O31 Bi6 Sr11 28.0(3) 2_655 3_665
O31 Bi6 Sr11 74.3(3) 3_665 3_665
O31 Bi6 Sr11 113.6(3) . 3_665
Sr15 Bi6 Sr11 63.21(2) . 3_665
Sr13 Bi6 Sr11 57.90(3) 2_655 3_665
Sr13 Bi6 Sr11 58.47(3) 3_665 3_665
Sr13 Bi6 Sr11 141.72(4) . 3_665
O31 Bi6 Sr11 74.3(3) 2_655 2_655
O31 Bi6 Sr11 113.6(3) 3_665 2_655
O31 Bi6 Sr11 28.0(3) . 2_655
Sr15 Bi6 Sr11 63.21(2) . 2_655
Sr13 Bi6 Sr11 58.47(3) 2_655 2_655
Sr13 Bi6 Sr11 141.72(4) 3_665 2_655
Sr13 Bi6 Sr11 57.90(3) . 2_655
Sr11 Bi6 Sr11 101.26(3) 3_665 2_655
O31 Bi6 Sr11 113.6(3) 2_655 .
O31 Bi6 Sr11 28.0(3) 3_665 .
O31 Bi6 Sr11 74.3(3) . .
Sr15 Bi6 Sr11 63.21(2) . .
Sr13 Bi6 Sr11 141.72(4) 2_655 .
Sr13 Bi6 Sr11 57.90(3) 3_665 .
Sr13 Bi6 Sr11 58.47(3) . .
Sr11 Bi6 Sr11 101.26(3) 3_665 .
Sr11 Bi6 Sr11 101.26(3) 2_655 .
O22 Sr7 O22 86.6(3) 16_655 2_655
O22 Sr7 O22 86.6(3) 16_655 3_665
O22 Sr7 O22 93.4(3) 2_655 3_665
O22 Sr7 O22 93.4(3) 16_655 18_545
O22 Sr7 O22 86.6(3) 2_655 18_545
O22 Sr7 O22 180.0 3_665 18_545
O22 Sr7 O22 93.4(3) 16_655 17
O22 Sr7 O22 180.0 2_655 17
O22 Sr7 O22 86.6(3) 3_665 17
O22 Sr7 O22 93.4(3) 18_545 17
O22 Sr7 O22 180.0 16_655 .
O22 Sr7 O22 93.4(3) 2_655 .
O22 Sr7 O22 93.4(3) 3_665 .
O22 Sr7 O22 86.6(3) 18_545 .
O22 Sr7 O22 86.6(3) 17 .
O22 Sr7 Sr15 57.2(2) 16_655 16_655
O22 Sr7 Sr15 122.8(2) 2_655 16_655
O22 Sr7 Sr15 122.8(2) 3_665 16_655
O22 Sr7 Sr15 57.2(2) 18_545 16_655
O22 Sr7 Sr15 57.2(2) 17 16_655
O22 Sr7 Sr15 122.8(2) . 16_655
O22 Sr7 Sr15 122.8(2) 16_655 .
O22 Sr7 Sr15 57.2(2) 2_655 .
O22 Sr7 Sr15 57.2(2) 3_665 .
O22 Sr7 Sr15 122.8(2) 18_545 .
O22 Sr7 Sr15 122.8(2) 17 .
O22 Sr7 Sr15 57.2(2) . .
Sr15 Sr7 Sr15 180.0 16_655 .
O22 Sr7 Sr12 52.6(2) 16_655 3_665
O22 Sr7 Sr12 41.8(3) 2_655 3_665
O22 Sr7 Sr12 69.9(3) 3_665 3_665
O22 Sr7 Sr12 110.1(3) 18_545 3_665
O22 Sr7 Sr12 138.2(3) 17 3_665
O22 Sr7 Sr12 127.5(2) . 3_665
Sr15 Sr7 Sr12 107.21(2) 16_655 3_665
Sr15 Sr7 Sr12 72.78(2) . 3_665
O22 Sr7 Sr12 69.9(3) 16_655 16_655
O22 Sr7 Sr12 52.5(2) 2_655 16_655
O22 Sr7 Sr12 138.2(3) 3_665 16_655
O22 Sr7 Sr12 41.8(3) 18_545 16_655
O22 Sr7 Sr12 127.4(2) 17 16_655
O22 Sr7 Sr12 110.1(3) . 16_655
Sr15 Sr7 Sr12 72.78(2) 16_655 16_655
Sr15 Sr7 Sr12 107.22(2) . 16_655
Sr12 Sr7 Sr12 68.37(2) 3_665 16_655
O22 Sr7 Sr12 41.8(3) 16_655 17
O22 Sr7 Sr12 110.1(3) 2_655 17
O22 Sr7 Sr12 52.5(2) 3_665 17
O22 Sr7 Sr12 127.4(2) 18_545 17
O22 Sr7 Sr12 69.9(3) 17 17
O22 Sr7 Sr12 138.2(3) . 17
Sr15 Sr7 Sr12 72.78(2) 16_655 17
Sr15 Sr7 Sr12 107.22(2) . 17
Sr12 Sr7 Sr12 68.37(2) 3_665 17
Sr12 Sr7 Sr12 111.63(2) 16_655 17
O22 Sr7 Sr12 127.4(2) 16_655 18_545
O22 Sr7 Sr12 138.2(3) 2_655 18_545
O22 Sr7 Sr12 110.1(3) 3_665 18_545
O22 Sr7 Sr12 69.9(3) 18_545 18_545
O22 Sr7 Sr12 41.8(3) 17 18_545
O22 Sr7 Sr12 52.6(2) . 18_545
Sr15 Sr7 Sr12 72.78(2) 16_655 18_545
Sr15 Sr7 Sr12 107.22(2) . 18_545
Sr12 Sr7 Sr12 180.0 3_665 18_545
Sr12 Sr7 Sr12 111.63(2) 16_655 18_545
Sr12 Sr7 Sr12 111.63(2) 17 18_545
O30 Sr8 O23 169.9(3) . .
O30 Sr8 O20 99.9(3) . 10_666
O23 Sr8 O20 81.3(3) . 10_666
O30 Sr8 O32 83.2(3) . 8_654
O23 Sr8 O32 92.7(3) . 8_654
O20 Sr8 O32 161.6(3) 10_666 8_654
O30 Sr8 O21 86.5(3) . 18_545
O23 Sr8 O21 103.5(3) . 18_545
O20 Sr8 O21 81.8(3) 10_666 18_545
O32 Sr8 O21 116.5(3) 8_654 18_545
O30 Sr8 Bi2 117.7(3) . 18_545
O23 Sr8 Bi2 72.1(2) . 18_545
O20 Sr8 Bi2 91.8(2) 10_666 18_545
O32 Sr8 Bi2 102.9(2) 8_654 18_545
O21 Sr8 Bi2 34.9(2) 18_545 18_545
O30 Sr8 Bi3 66.7(3) . 10_666
O23 Sr8 Bi3 113.0(2) . 10_666
O20 Sr8 Bi3 33.6(2) 10_666 10_666
O32 Sr8 Bi3 142.0(2) 8_654 10_666
O21 Sr8 Bi3 85.4(2) 18_545 10_666
Bi2 Sr8 Bi3 111.28(4) 18_545 10_666
O30 Sr8 Sr12 44.2(2) . 18_545
O23 Sr8 Sr12 145.8(2) . 18_545
O20 Sr8 Sr12 88.1(2) 10_666 18_545
O32 Sr8 Sr12 106.0(2) 8_654 18_545
O21 Sr8 Sr12 42.5(2) 18_545 18_545
Bi2 Sr8 Sr12 75.80(4) 18_545 18_545
Bi3 Sr8 Sr12 68.31(3) 10_666 18_545
O30 Sr8 Bi3 108.3(2) . 8_654
O23 Sr8 Bi3 71.0(2) . 8_654
O20 Sr8 Bi3 151.8(2) 10_666 8_654
O32 Sr8 Bi3 30.9(2) 8_654 8_654
O21 Sr8 Bi3 99.6(2) 18_545 8_654
Bi2 Sr8 Bi3 75.43(3) 18_545 8_654
Bi3 Sr8 Bi3 172.80(4) 10_666 8_654
Sr12 Sr8 Bi3 112.06(4) 18_545 8_654
O30 Sr8 Bi4 70.9(3) . 6_565
O23 Sr8 Bi4 99.1(2) . 6_565
O20 Sr8 Bi4 94.8(2) 10_666 6_565
O32 Sr8 Bi4 68.9(2) 8_654 6_565
O21 Sr8 Bi4 156.3(2) 18_545 6_565
Bi2 Sr8 Bi4 168.12(4) 18_545 6_565
Bi3 Sr8 Bi4 79.27(3) 10_666 6_565
Sr12 Sr8 Bi4 114.26(4) 18_545 6_565
Bi3 Sr8 Bi4 94.32(4) 8_654 6_565
O30 Sr8 Sr10 141.4(3) . 6_564
O23 Sr8 Sr10 39.6(2) . 6_564
O20 Sr8 Sr10 41.8(2) 10_666 6_564
O32 Sr8 Sr10 131.0(2) 8_654 6_564
O21 Sr8 Sr10 91.1(2) 18_545 6_564
Bi2 Sr8 Sr10 76.52(4) 18_545 6_564
Bi3 Sr8 Sr10 74.72(3) 10_666 6_564
Sr12 Sr8 Sr10 120.58(5) 18_545 6_564
Bi3 Sr8 Sr10 110.11(4) 8_654 6_564
Bi4 Sr8 Sr10 102.02(4) 6_565 6_564
O30 Sr8 Sr12 42.7(2) . .
O23 Sr8 Sr12 134.9(2) . .
O20 Sr8 Sr12 142.4(2) 10_666 .
O32 Sr8 Sr12 42.5(2) 8_654 .
O21 Sr8 Sr12 95.6(2) 18_545 .
Bi2 Sr8 Sr12 107.43(4) 18_545 .
Bi3 Sr8 Sr12 108.90(4) 10_666 .
Sr12 Sr8 Sr12 66.78(4) 18_545 .
Bi3 Sr8 Sr12 65.67(3) 8_654 .
Bi4 Sr8 Sr12 72.79(3) 6_565 .
Sr10 Sr8 Sr12 172.58(5) 6_564 .
O18 Sr9 O18 180.0 13_666 .
O18 Sr9 O26 96.8(4) 13_666 13_666
O18 Sr9 O26 83.2(4) . 13_666
O18 Sr9 O26 83.2(4) 13_666 .
O18 Sr9 O26 96.8(4) . .
O26 Sr9 O26 180.0 13_666 .
O18 Sr9 O17 86.5(4) 13_666 12_656
O18 Sr9 O17 93.5(4) . 12_656
O26 Sr9 O17 87.9(3) 13_666 12_656
O26 Sr9 O17 92.1(3) . 12_656
O18 Sr9 O17 93.5(4) 13_666 6_565
O18 Sr9 O17 86.5(4) . 6_565
O26 Sr9 O17 92.1(3) 13_666 6_565
O26 Sr9 O17 87.9(3) . 6_565
O17 Sr9 O17 180.0 12_656 6_565
O18 Sr9 Sr14 122.8(3) 13_666 12_656
O18 Sr9 Sr14 57.2(3) . 12_656
O26 Sr9 Sr14 48.2(3) 13_666 12_656
O26 Sr9 Sr14 131.8(3) . 12_656
O17 Sr9 Sr14 55.0(2) 12_656 12_656
O17 Sr9 Sr14 125.0(2) 6_565 12_656
O18 Sr9 Sr14 57.2(3) 13_666 6_565
O18 Sr9 Sr14 122.8(3) . 6_565
O26 Sr9 Sr14 131.8(3) 13_666 6_565
O26 Sr9 Sr14 48.2(3) . 6_565
O17 Sr9 Sr14 125.0(2) 12_656 6_565
O17 Sr9 Sr14 55.0(2) 6_565 6_565
Sr14 Sr9 Sr14 180.0 12_656 6_565
O18 Sr9 Sr16 111.6(3) 13_666 8_655
O18 Sr9 Sr16 68.4(2) . 8_655
O26 Sr9 Sr16 43.4(2) 13_666 8_655
O26 Sr9 Sr16 136.6(2) . 8_655
O17 Sr9 Sr16 127.9(2) 12_656 8_655
O17 Sr9 Sr16 52.0(2) 6_565 8_655
Sr14 Sr9 Sr16 75.34(3) 12_656 8_655
Sr14 Sr9 Sr16 104.66(3) 6_565 8_655
O18 Sr9 Sr16 68.4(3) 13_666 17
O18 Sr9 Sr16 111.6(2) . 17
O26 Sr9 Sr16 136.6(2) 13_666 17
O26 Sr9 Sr16 43.4(2) . 17
O17 Sr9 Sr16 52.1(2) 12_656 17
O17 Sr9 Sr16 128.0(2) 6_565 17
Sr14 Sr9 Sr16 104.66(3) 12_656 17
Sr14 Sr9 Sr16 75.34(3) 6_565 17
Sr16 Sr9 Sr16 180.0 8_655 17
O18 Sr9 Sr11 50.4(3) 13_666 13_666
O18 Sr9 Sr11 129.6(3) . 13_666
O26 Sr9 Sr11 74.7(2) 13_666 13_666
O26 Sr9 Sr11 105.3(2) . 13_666
O17 Sr9 Sr11 42.0(2) 12_656 13_666
O17 Sr9 Sr11 138.0(2) 6_565 13_666
Sr14 Sr9 Sr11 74.73(3) 12_656 13_666
Sr14 Sr9 Sr11 105.26(3) 6_565 13_666
Sr16 Sr9 Sr11 115.56(3) 8_655 13_666
Sr16 Sr9 Sr11 64.44(3) 17 13_666
O18 Sr9 Sr11 129.6(3) 13_666 .
O18 Sr9 Sr11 50.4(3) . .
O26 Sr9 Sr11 105.3(2) 13_666 .
O26 Sr9 Sr11 74.7(2) . .
O17 Sr9 Sr11 138.0(2) 12_656 .
O17 Sr9 Sr11 42.0(2) 6_565 .
Sr14 Sr9 Sr11 105.27(3) 12_656 .
Sr14 Sr9 Sr11 74.74(3) 6_565 .
Sr16 Sr9 Sr11 64.43(3) 8_655 .
Sr16 Sr9 Sr11 115.56(3) 17 .
Sr11 Sr9 Sr11 180.0 13_666 .
O19 Sr10 O23 136.2(4) . 8_655
O19 Sr10 O18 99.8(4) . 18_546
O23 Sr10 O18 119.5(3) 8_655 18_546
O19 Sr10 O20 74.2(3) . 17_556
O23 Sr10 O20 78.5(3) 8_655 17_556
O18 Sr10 O20 152.0(3) 18_546 17_556
O19 Sr10 O24 99.0(3) . 8_655
O23 Sr10 O24 72.2(3) 8_655 8_655
O18 Sr10 O24 79.5(4) 18_546 8_655
O20 Sr10 O24 128.1(3) 17_556 8_655
O19 Sr10 O25 88.7(3) . 18_546
O23 Sr10 O25 117.7(3) 8_655 18_546
O18 Sr10 O25 75.7(3) 18_546 18_546
O20 Sr10 O25 76.9(3) 17_556 18_546
O24 Sr10 O25 155.0(3) 8_655 18_546
O19 Sr10 Bi4 129.7(3) . 8_655
O23 Sr10 Bi4 36.5(2) 8_655 8_655
O18 Sr10 Bi4 94.7(3) 18_546 8_655
O20 Sr10 Bi4 110.3(2) 17_556 8_655
O24 Sr10 Bi4 37.3(2) 8_655 8_655
O25 Sr10 Bi4 141.6(2) 18_546 8_655
O19 Sr10 Sr13 45.1(2) . 17_556
O23 Sr10 Sr13 141.3(2) 8_655 17_556
O18 Sr10 Sr13 91.3(3) 18_546 17_556
O20 Sr10 Sr13 64.8(2) 17_556 17_556
O24 Sr10 Sr13 141.1(2) 8_655 17_556
O25 Sr10 Sr13 44.0(2) 18_546 17_556
Bi4 Sr10 Sr13 172.88(5) 8_655 17_556
O19 Sr10 Bi2 115.5(3) . 18_546
O23 Sr10 Bi2 84.2(2) 8_655 18_546
O18 Sr10 Bi2 91.2(3) 18_546 18_546
O20 Sr10 Bi2 68.3(2) 17_556 18_546
O24 Sr10 Bi2 145.4(2) 8_655 18_546
O25 Sr10 Bi2 33.5(2) 18_546 18_546
Bi4 Sr10 Bi2 112.03(4) 8_655 18_546
Sr13 Sr10 Bi2 71.56(3) 17_556 18_546
O19 Sr10 Sr9 139.9(3) . 6_565
O23 Sr10 Sr9 82.6(2) 8_655 6_565
O18 Sr10 Sr9 40.6(2) 18_546 6_565
O20 Sr10 Sr9 135.5(2) 17_556 6_565
O24 Sr10 Sr9 82.0(2) 8_655 6_565
O25 Sr10 Sr9 77.0(2) 18_546 6_565
Bi4 Sr10 Sr9 72.32(3) 8_655 6_565
Sr13 Sr10 Sr9 114.79(4) 17_556 6_565
Bi2 Sr10 Sr9 69.99(3) 18_546 6_565
O19 Sr10 Bi1 69.5(3) . 18_546
O23 Sr10 Bi1 144.7(2) 8_655 18_546
O18 Sr10 Bi1 30.5(2) 18_546 18_546
O20 Sr10 Bi1 136.8(2) 17_556 18_546
O24 Sr10 Bi1 80.9(2) 8_655 18_546
O25 Sr10 Bi1 79.6(2) 18_546 18_546
Bi4 Sr10 Bi1 110.74(4) 8_655 18_546
Sr13 Sr10 Bi1 73.04(3) 17_556 18_546
Bi2 Sr10 Bi1 107.44(4) 18_546 18_546
Sr9 Sr10 Bi1 71.09(2) 6_565 18_546
O19 Sr10 Sr8 105.8(3) . 8_655
O23 Sr10 Sr8 38.7(2) 8_655 8_655
O18 Sr10 Sr8 154.2(2) 18_546 8_655
O20 Sr10 Sr8 40.0(2) 17_556 8_655
O24 Sr10 Sr8 99.4(2) 8_655 8_655
O25 Sr10 Sr8 101.4(2) 18_546 8_655
Bi4 Sr10 Sr8 71.41(3) 8_655 8_655
Sr13 Sr10 Sr8 104.37(4) 17_556 8_655
Bi2 Sr10 Sr8 75.04(3) 18_546 8_655
Sr9 Sr10 Sr8 113.63(4) 6_565 8_655
Bi1 Sr10 Sr8 175.28(5) 18_546 8_655
O27 Sr11 O25 121.5(4) . .
O27 Sr11 O31 84.0(4) . 3_665
O25 Sr11 O31 75.7(4) . 3_665
O27 Sr11 O17 96.7(4) . 6_565
O25 Sr11 O17 111.6(3) . 6_565
O31 Sr11 O17 170.5(3) 3_665 6_565
O27 Sr11 O28 104.1(4) . .
O25 Sr11 O28 126.8(3) . .
O31 Sr11 O28 84.1(3) 3_665 .
O17 Sr11 O28 86.5(3) 6_565 .
O27 Sr11 O18 166.6(4) . .
O25 Sr11 O18 71.8(3) . .
O31 Sr11 O18 99.5(3) 3_665 .
O17 Sr11 O18 77.7(3) 6_565 .
O28 Sr11 O18 63.7(3) . .
O27 Sr11 Bi1 135.2(3) . .
O25 Sr11 Bi1 89.3(2) . .
O31 Sr11 Bi1 72.3(3) 3_665 .
O17 Sr11 Bi1 101.0(2) 6_565 .
O28 Sr11 Bi1 37.6(2) . .
O18 Sr11 Bi1 37.1(2) . .
O27 Sr11 Sr9 137.2(3) . .
O25 Sr11 Sr9 78.9(2) . .
O31 Sr11 Sr9 138.8(3) 3_665 .
O17 Sr11 Sr9 41.6(2) 6_565 .
O28 Sr11 Sr9 85.9(2) . .
O18 Sr11 Sr9 41.2(2) . .
Bi1 Sr11 Sr9 75.53(3) . .
O27 Sr11 Bi2 109.2(3) . .
O25 Sr11 Bi2 29.9(2) . .
O31 Sr11 Bi2 100.9(3) 3_665 .
O17 Sr11 Bi2 87.9(2) 6_565 .
O28 Sr11 Bi2 146.6(2) . .
O18 Sr11 Bi2 82.9(2) . .
Bi1 Sr11 Bi2 112.22(4) . .
Sr9 Sr11 Bi2 68.54(2) . .
O27 Sr11 Sr13 109.5(3) . 3_665
O25 Sr11 Sr13 38.4(2) . 3_665
O31 Sr11 Sr13 37.9(3) 3_665 3_665
O17 Sr11 Sr13 147.8(2) 6_565 3_665
O28 Sr11 Sr13 104.1(2) . 3_665
O18 Sr11 Sr13 80.0(2) . 3_665
Bi1 Sr11 Sr13 73.40(3) . 3_665
Sr9 Sr11 Sr13 107.95(4) . 3_665
Bi2 Sr11 Sr13 66.41(3) . 3_665
O27 Sr11 Sr13 65.8(3) . .
O25 Sr11 Sr13 152.8(2) . .
O31 Sr11 Sr13 79.5(3) 3_665 .
O17 Sr11 Sr13 92.1(2) 6_565 .
O28 Sr11 Sr13 38.3(2) . .
O18 Sr11 Sr13 101.9(2) . .
Bi1 Sr11 Sr13 72.64(3) . .
Sr9 Sr11 Sr13 114.45(4) . .
Bi2 Sr11 Sr13 175.05(5) . .
Sr13 Sr11 Sr13 115.19(5) 3_665 .
O27 Sr11 Sr16 106.3(3) . 8_655
O25 Sr11 Sr16 130.8(2) . 8_655
O31 Sr11 Sr16 123.4(3) 3_665 8_655
O17 Sr11 Sr16 47.2(2) 6_565 8_655
O28 Sr11 Sr16 39.3(2) . 8_655
O18 Sr11 Sr16 61.0(2) . 8_655
Bi1 Sr11 Sr16 61.54(3) . 8_655
Sr9 Sr11 Sr16 56.98(3) . 8_655
Bi2 Sr11 Sr16 125.15(4) . 8_655
Sr13 Sr11 Sr16 134.58(5) 3_665 8_655
Sr13 Sr11 Sr16 57.51(3) . 8_655
O22 Sr12 O21 90.5(3) 3_665 .
O22 Sr12 O30 81.7(3) 3_665 17
O21 Sr12 O30 82.9(3) . 17
O22 Sr12 O32 161.2(3) 3_665 8_654
O21 Sr12 O32 79.4(3) . 8_654
O30 Sr12 O32 81.3(3) 17 8_654
O22 Sr12 O30 120.5(3) 3_665 .
O21 Sr12 O30 138.9(3) . .
O30 Sr12 O30 124.62(17) 17 .
O32 Sr12 O30 76.3(3) 8_654 .
O22 Sr12 O27 78.2(4) 3_665 .
O21 Sr12 O27 95.2(3) . .
O30 Sr12 O27 159.9(4) 17 .
O32 Sr12 O27 118.2(3) 8_654 .
O30 Sr12 O27 68.7(3) . .
O22 Sr12 O22 76.3(4) 3_665 17
O21 Sr12 O22 145.3(3) . 17
O30 Sr12 O22 63.7(3) 17 17
O32 Sr12 O22 103.2(3) 8_654 17
O30 Sr12 O22 73.2(3) . 17
O27 Sr12 O22 112.6(3) . 17
O22 Sr12 Bi5 93.5(3) 3_665 .
O21 Sr12 Bi5 127.5(2) . .
O30 Sr12 Bi5 149.4(2) 17 .
O32 Sr12 Bi5 105.2(2) 8_654 .
O30 Sr12 Bi5 35.3(2) . .
O27 Sr12 Bi5 35.7(2) . .
O22 Sr12 Bi5 85.7(2) 17 .
O22 Sr12 Bi5 91.4(2) 3_665 17
O21 Sr12 Bi5 115.6(2) . 17
O30 Sr12 Bi5 34.1(2) 17 17
O32 Sr12 Bi5 79.0(2) 8_654 17
O30 Sr12 Bi5 91.6(2) . 17
O27 Sr12 Bi5 147.7(2) . 17
O22 Sr12 Bi5 35.2(2) 17 17
Bi5 Sr12 Bi5 116.58(4) . 17
O22 Sr12 Sr7 41.3(3) 3_665 .
O21 Sr12 Sr7 131.5(2) . .
O30 Sr12 Sr7 85.1(2) 17 .
O32 Sr12 Sr7 144.2(2) 8_654 .
O30 Sr12 Sr7 84.8(2) . .
O27 Sr12 Sr7 81.2(2) . .
O22 Sr12 Sr7 41.5(2) 17 .
Bi5 Sr12 Sr7 72.15(3) . .
Bi5 Sr12 Sr7 71.34(3) 17 .
O22 Sr12 Sr8 87.3(3) 3_665 17
O21 Sr12 Sr8 43.4(2) . 17
O30 Sr12 Sr8 39.7(2) 17 17
O32 Sr12 Sr8 74.4(2) 8_654 17
O30 Sr12 Sr8 148.8(2) . 17
O27 Sr12 Sr8 136.3(2) . 17
O22 Sr12 Sr8 103.3(2) 17 17
Bi5 Sr12 Sr8 170.89(5) . 17
Bi5 Sr12 Sr8 72.44(3) 17 17
Sr7 Sr12 Sr8 113.64(4) . 17
O22 Sr12 Sr8 152.4(3) 3_665 .
O21 Sr12 Sr8 117.1(2) . .
O30 Sr12 Sr8 98.8(2) 17 .
O32 Sr12 Sr8 40.0(2) 8_654 .
O30 Sr12 Sr8 38.0(2) . .
O27 Sr12 Sr8 99.8(3) . .
O22 Sr12 Sr8 79.3(2) 17 .
Bi5 Sr12 Sr8 71.89(3) . .
Bi5 Sr12 Sr8 75.46(3) 17 .
Sr7 Sr12 Sr8 111.10(4) . .
Sr8 Sr12 Sr8 110.87(4) 17 .
O29 Sr13 O31 148.2(4) . .
O29 Sr13 O28 80.1(3) . .
O31 Sr13 O28 94.5(3) . .
O29 Sr13 O25 107.5(3) . 2_655
O31 Sr13 O25 76.7(3) . 2_655
O28 Sr13 O25 171.2(3) . 2_655
O29 Sr13 O19 99.9(4) . 18_546
O31 Sr13 O19 111.7(4) . 18_546
O28 Sr13 O19 92.8(3) . 18_546
O25 Sr13 O19 90.2(3) 2_655 18_546
O29 Sr13 Sr10 104.5(2) . 18_546
O31 Sr13 Sr10 101.0(2) . 18_546
O28 Sr13 Sr10 136.0(2) . 18_546
O25 Sr13 Sr10 47.4(2) 2_655 18_546
O19 Sr13 Sr10 43.2(2) 18_546 18_546
O29 Sr13 Bi1 109.7(3) . 18_546
O31 Sr13 Bi1 95.9(3) . 18_546
O28 Sr13 Bi1 65.2(2) . 18_546
O25 Sr13 Bi1 114.8(2) 2_655 18_546
O19 Sr13 Bi1 32.5(2) 18_546 18_546
Sr10 Sr13 Bi1 72.37(4) 18_546 18_546
O29 Sr13 Bi5 74.7(3) . .
O31 Sr13 Bi5 77.5(3) . .
O28 Sr13 Bi5 108.2(2) . .
O25 Sr13 Bi5 70.6(2) 2_655 .
O19 Sr13 Bi5 156.7(2) 18_546 .
Sr10 Sr13 Bi5 115.27(4) 18_546 .
Bi1 Sr13 Bi5 170.50(5) 18_546 .
O29 Sr13 Bi3 29.6(2) . .
O31 Sr13 Bi3 151.8(3) . .
O28 Sr13 Bi3 106.8(2) . .
O25 Sr13 Bi3 81.6(2) 2_655 .
O19 Sr13 Bi3 85.9(2) 18_546 .
Sr10 Sr13 Bi3 76.39(4) 18_546 .
Bi1 Sr13 Bi3 109.59(4) 18_546 .
Bi5 Sr13 Bi3 78.49(3) . .
O29 Sr13 Sr16 40.8(2) . 8_655
O31 Sr13 Sr16 133.7(2) . 8_655
O28 Sr13 Sr16 41.3(2) . 8_655
O25 Sr13 Sr16 147.2(2) 2_655 8_655
O19 Sr13 Sr16 88.3(2) 18_546 8_655
Sr10 Sr13 Sr16 120.22(5) 18_546 8_655
Bi1 Sr13 Sr16 79.01(4) 18_546 8_655
Bi5 Sr13 Sr16 100.61(4) . 8_655
Bi3 Sr13 Sr16 65.53(3) . 8_655
O29 Sr13 Bi6 142.8(2) . .
O31 Sr13 Bi6 28.3(3) . .
O28 Sr13 Bi6 68.5(2) . .
O25 Sr13 Bi6 102.8(2) 2_655 .
O19 Sr13 Bi6 101.0(2) 18_546 .
Sr10 Sr13 Bi6 111.86(4) 18_546 .
Bi1 Sr13 Bi6 75.18(3) 18_546 .
Bi5 Sr13 Bi6 96.20(4) . .
Bi3 Sr13 Bi6 171.64(4) . .
Sr16 Sr13 Bi6 109.64(4) 8_655 .
O29 Sr13 Sr11 141.0(3) . 2_655
O31 Sr13 Sr11 38.7(2) . 2_655
O28 Sr13 Sr11 132.6(2) . 2_655
O25 Sr13 Sr11 38.6(2) 2_655 2_655
O19 Sr13 Sr11 98.8(2) 18_546 2_655
Sr10 Sr13 Sr11 68.43(4) 18_546 2_655
Bi1 Sr13 Sr11 104.38(4) 18_546 2_655
Bi5 Sr13 Sr11 74.70(3) . 2_655
Bi3 Sr13 Sr11 119.65(4) . 2_655
Sr16 Sr13 Sr11 171.33(5) 8_655 2_655
Bi6 Sr13 Sr11 64.27(3) . 2_655
O24 Sr14 O20 124.6(3) . 6_564
O24 Sr14 O32 76.3(3) . 6_564
O20 Sr14 O32 67.6(3) 6_564 6_564
O24 Sr14 O19 101.7(3) . 11_566
O20 Sr14 O19 68.5(3) 6_564 11_566
O32 Sr14 O19 123.1(3) 6_564 11_566
O24 Sr14 O26 127.2(3) . 8_654
O20 Sr14 O26 107.1(3) 6_564 8_654
O32 Sr14 O26 140.1(3) 6_564 8_654
O19 Sr14 O26 86.6(3) 11_566 8_654
O24 Sr14 O21 133.0(3) . 8_654
O20 Sr14 O21 75.3(3) 6_564 8_654
O32 Sr14 O21 74.6(3) 6_564 8_654
O19 Sr14 O21 125.1(3) 11_566 8_654
O26 Sr14 O21 66.2(3) 8_654 8_654
O24 Sr14 O17 63.8(3) . .
O20 Sr14 O17 155.3(3) 6_564 .
O32 Sr14 O17 95.4(3) 6_564 .
O19 Sr14 O17 135.4(3) 11_566 .
O26 Sr14 O17 74.0(3) 8_654 .
O21 Sr14 O17 83.2(3) 8_654 .
O24 Sr14 O18 69.8(3) . 11_566
O20 Sr14 O18 131.4(3) 6_564 11_566
O32 Sr14 O18 146.0(3) 6_564 11_566
O19 Sr14 O18 62.9(3) 11_566 11_566
O26 Sr14 O18 68.3(3) 8_654 11_566
O21 Sr14 O18 132.7(3) 8_654 11_566
O17 Sr14 O18 72.6(3) . 11_566
O24 Sr14 Bi3 92.4(2) . 6_564
O20 Sr14 Bi3 36.0(2) 6_564 6_564
O32 Sr14 Bi3 36.0(2) 6_564 6_564
O19 Sr14 Bi3 88.7(2) 11_566 6_564
O26 Sr14 Bi3 140.2(2) 8_654 6_564
O21 Sr14 Bi3 85.1(2) 8_654 6_564
O17 Sr14 Bi3 131.32(19) . 6_564
O18 Sr14 Bi3 140.9(2) 11_566 6_564
O24 Sr14 Sr9 84.3(2) . 8_654
O20 Sr14 Sr9 148.9(2) 6_564 8_654
O32 Sr14 Sr9 138.2(2) 6_564 8_654
O19 Sr14 Sr9 96.7(2) 11_566 8_654
O26 Sr14 Sr9 42.9(2) 8_654 8_654
O21 Sr14 Sr9 93.6(2) 8_654 8_654
O17 Sr14 Sr9 42.84(19) . 8_654
O18 Sr14 Sr9 41.9(2) 11_566 8_654
Bi3 Sr14 Sr9 174.15(4) 6_564 8_654
O24 Sr14 Bi4 34.8(2) . .
O20 Sr14 Bi4 138.1(2) 6_564 .
O32 Sr14 Bi4 71.1(2) 6_564 .
O19 Sr14 Bi4 134.2(2) 11_566 .
O26 Sr14 Bi4 108.7(2) 8_654 .
O21 Sr14 Bi4 100.1(2) 8_654 .
O17 Sr14 Bi4 34.88(19) . .
O18 Sr14 Bi4 82.6(2) 11_566 .
Bi3 Sr14 Bi4 102.72(4) 6_564 .
Sr9 Sr14 Bi4 71.87(3) 8_654 .
O24 Sr14 Bi2 146.3(2) . 8_654
O20 Sr14 Bi2 86.0(2) 6_564 8_654
O32 Sr14 Bi2 108.0(2) 6_564 8_654
O19 Sr14 Bi2 103.0(2) 11_566 8_654
O26 Sr14 Bi2 33.6(2) 8_654 8_654
O21 Sr14 Bi2 33.6(2) 8_654 8_654
O17 Sr14 Bi2 82.54(19) . 8_654
O18 Sr14 Bi2 101.9(2) 11_566 8_654
Bi3 Sr14 Bi2 110.73(4) 6_564 8_654
Sr9 Sr14 Bi2 70.32(3) 8_654 8_654
Bi4 Sr14 Bi2 113.41(4) . 8_654
O27 Sr15 O27 118.77(9) 3_665 2_655
O27 Sr15 O27 118.77(9) 3_665 .
O27 Sr15 O27 118.77(9) 2_655 .
O27 Sr15 O31 74.6(3) 3_665 2_655
O27 Sr15 O31 79.9(3) 2_655 2_655
O27 Sr15 O31 134.7(3) . 2_655
O27 Sr15 O31 79.9(3) 3_665 3_665
O27 Sr15 O31 134.7(3) 2_655 3_665
O27 Sr15 O31 74.6(3) . 3_665
O31 Sr15 O31 65.2(4) 2_655 3_665
O27 Sr15 O31 134.7(3) 3_665 .
O27 Sr15 O31 74.6(3) 2_655 .
O27 Sr15 O31 79.9(3) . .
O31 Sr15 O31 65.2(4) 2_655 .
O31 Sr15 O31 65.2(4) 3_665 .
O27 Sr15 O22 69.3(3) 3_665 2_655
O27 Sr15 O22 61.6(3) 2_655 2_655
O27 Sr15 O22 125.5(3) . 2_655
O31 Sr15 O22 99.7(3) 2_655 2_655
O31 Sr15 O22 148.5(3) 3_665 2_655
O31 Sr15 O22 135.8(3) . 2_655
O27 Sr15 O22 61.6(3) 3_665 3_665
O27 Sr15 O22 125.5(3) 2_655 3_665
O27 Sr15 O22 69.3(3) . 3_665
O31 Sr15 O22 135.8(3) 2_655 3_665
O31 Sr15 O22 99.7(3) 3_665 3_665
O31 Sr15 O22 148.5(3) . 3_665
O22 Sr15 O22 71.2(3) 2_655 3_665
O27 Sr15 O22 125.5(3) 3_665 .
O27 Sr15 O22 69.3(3) 2_655 .
O27 Sr15 O22 61.6(3) . .
O31 Sr15 O22 148.5(3) 2_655 .
O31 Sr15 O22 135.8(3) 3_665 .
O31 Sr15 O22 99.7(3) . .
O22 Sr15 O22 71.2(3) 2_655 .
O22 Sr15 O22 71.2(3) 3_665 .
O27 Sr15 Bi6 96.4(2) 3_665 .
O27 Sr15 Bi6 96.4(2) 2_655 .
O27 Sr15 Bi6 96.4(2) . .
O31 Sr15 Bi6 38.5(2) 2_655 .
O31 Sr15 Bi6 38.5(2) 3_665 .
O31 Sr15 Bi6 38.5(2) . .
O22 Sr15 Bi6 137.8(2) 2_655 .
O22 Sr15 Bi6 137.8(2) 3_665 .
O22 Sr15 Bi6 137.8(2) . .
O27 Sr15 Sr7 83.6(2) 3_665 .
O27 Sr15 Sr7 83.6(2) 2_655 .
O27 Sr15 Sr7 83.6(2) . .
O31 Sr15 Sr7 141.5(2) 2_655 .
O31 Sr15 Sr7 141.5(2) 3_665 .
O31 Sr15 Sr7 141.5(2) . .
O22 Sr15 Sr7 42.2(2) 2_655 .
O22 Sr15 Sr7 42.2(2) 3_665 .
O22 Sr15 Sr7 42.2(2) . .
Bi6 Sr15 Sr7 180.0 . .
O27 Sr15 Bi5 33.4(2) 3_665 3_665
O27 Sr15 Bi5 142.9(2) 2_655 3_665
O27 Sr15 Bi5 86.0(3) . 3_665
O31 Sr15 Bi5 102.7(2) 2_655 3_665
O31 Sr15 Bi5 75.5(2) 3_665 3_665
O31 Sr15 Bi5 140.5(2) . 3_665
O22 Sr15 Bi5 81.8(2) 2_655 3_665
O22 Sr15 Bi5 34.4(2) 3_665 3_665
O22 Sr15 Bi5 105.6(2) . 3_665
Bi6 Sr15 Bi5 108.37(4) . 3_665
Sr7 Sr15 Bi5 71.63(4) . 3_665
O24 Sr16 O29 100.8(3) . 6_564
O24 Sr16 O26 92.2(3) . 18_545
O29 Sr16 O26 159.2(4) 6_564 18_545
O24 Sr16 O28 108.1(3) . 6_564
O29 Sr16 O28 77.2(3) 6_564 6_564
O26 Sr16 O28 114.2(3) 18_545 6_564
O24 Sr16 O23 106.3(3) . 8_654
O29 Sr16 O23 73.7(3) 6_564 8_654
O26 Sr16 O23 87.2(3) 18_545 8_654
O28 Sr16 O23 138.2(3) 6_564 8_654
O24 Sr16 O17 170.4(3) . 8_654
O29 Sr16 O17 82.6(3) 6_564 8_654
O26 Sr16 O17 82.2(3) 18_545 8_654
O28 Sr16 O17 81.4(3) 6_564 8_654
O23 Sr16 O17 65.8(3) 8_654 8_654
O24 Sr16 Bi4 138.4(2) . 8_654
O29 Sr16 Bi4 58.4(3) 6_564 8_654
O26 Sr16 Bi4 101.3(3) 18_545 8_654
O28 Sr16 Bi4 101.8(2) 6_564 8_654
O23 Sr16 Bi4 36.8(2) 8_654 8_654
O17 Sr16 Bi4 36.9(2) 8_654 8_654
O24 Sr16 Sr9 133.7(2) . 6_564
O29 Sr16 Sr9 125.2(2) 6_564 6_564
O26 Sr16 Sr9 42.3(2) 18_545 6_564
O28 Sr16 Sr9 89.3(2) 6_564 6_564
O23 Sr16 Sr9 83.7(2) 8_654 6_564
O17 Sr16 Sr9 42.7(2) 8_654 6_564
Bi4 Sr16 Sr9 73.54(3) 8_654 6_564
O24 Sr16 Sr13 99.1(2) . 6_564
O29 Sr16 Sr13 39.0(2) 6_564 6_564
O26 Sr16 Sr13 154.2(2) 18_545 6_564
O28 Sr16 Sr13 40.1(2) 6_564 6_564
O23 Sr16 Sr13 111.4(2) 8_654 6_564
O17 Sr16 Sr13 89.2(2) 8_654 6_564
Bi4 Sr16 Sr13 85.52(4) 8_654 6_564
Sr9 Sr16 Sr13 119.55(4) 6_564 6_564
O24 Sr16 Bi1 101.2(2) . 6_564
O29 Sr16 Bi1 108.3(2) 6_564 6_564
O26 Sr16 Bi1 84.7(2) 18_545 6_564
O28 Sr16 Bi1 31.1(2) 6_564 6_564
O23 Sr16 Bi1 151.6(2) 8_654 6_564
O17 Sr16 Bi1 86.2(2) 8_654 6_564
Bi4 Sr16 Bi1 119.01(4) 8_654 6_564
Sr9 Sr16 Bi1 72.05(3) 6_564 6_564
Sr13 Sr16 Bi1 70.45(3) 6_564 6_564
O24 Sr16 Sr11 149.9(3) . 6_564
O29 Sr16 Sr11 78.2(2) 6_564 6_564
O26 Sr16 Sr11 98.6(2) 18_545 6_564
O28 Sr16 Sr11 41.9(2) 6_564 6_564
O23 Sr16 Sr11 102.3(2) 8_654 6_564
O17 Sr16 Sr11 39.5(2) 8_654 6_564
Bi4 Sr16 Sr11 66.66(4) 8_654 6_564
Sr9 Sr16 Sr11 58.59(3) 6_564 6_564
Sr13 Sr16 Sr11 61.01(4) 6_564 6_564
Bi1 Sr16 Sr11 52.52(3) 6_564 6_564
O24 Sr16 Bi2 71.6(2) . 18_545
O29 Sr16 Bi2 145.4(2) 6_564 18_545
O26 Sr16 Bi2 27.5(2) 18_545 18_545
O28 Sr16 Bi2 137.3(2) 6_564 18_545
O23 Sr16 Bi2 76.3(2) 8_654 18_545
O17 Sr16 Bi2 100.5(2) 8_654 18_545
Bi4 Sr16 Bi2 104.45(3) 8_654 18_545
Sr9 Sr16 Bi2 67.11(2) 6_564 18_545
Sr13 Sr16 Bi2 169.62(5) 6_564 18_545
Bi1 Sr16 Bi2 106.24(3) 6_564 18_545
Sr11 Sr16 Bi2 125.35(4) 6_564 18_545
Bi4 O17 Sr9 137.6(5) . 8_654
Bi4 O17 Sr11 125.5(4) . 8_654
Sr9 O17 Sr11 96.4(3) 8_654 8_654
Bi4 O17 Sr16 86.3(3) . 6_565
Sr9 O17 Sr16 85.3(3) 8_654 6_565
Sr11 O17 Sr16 93.3(3) 8_654 6_565
Bi4 O17 Sr14 89.5(3) . .
Sr9 O17 Sr14 82.2(3) 8_654 .
Sr11 O17 Sr14 108.0(3) 8_654 .
Sr16 O17 Sr14 156.3(4) 6_565 .
Bi1 O18 Sr9 151.4(5) . .
Bi1 O18 Sr10 111.1(5) . 17_556
Sr9 O18 Sr10 97.5(4) . 17_556
Bi1 O18 Sr11 86.1(4) . .
Sr9 O18 Sr11 88.4(3) . .
Sr10 O18 Sr11 101.9(4) 17_556 .
Bi1 O18 Sr14 93.9(4) . 12_656
Sr9 O18 Sr14 80.9(3) . 12_656
Sr10 O18 Sr14 99.1(4) 17_556 12_656
Sr11 O18 Sr14 157.5(4) . 12_656
Bi1 O19 Sr10 143.4(5) . .
Bi1 O19 Sr13 106.8(4) . 17_556
Sr10 O19 Sr13 91.7(3) . 17_556
Bi1 O19 Sr14 105.8(4) . 12_656
Sr10 O19 Sr14 98.1(4) . 12_656
Sr13 O19 Sr14 106.9(4) 17_556 12_656
Bi3 O20 Sr8 104.6(4) . 10_666
Bi3 O20 Sr10 152.8(5) . 18_546
Sr8 O20 Sr10 98.2(3) 10_666 18_546
Bi3 O20 Sr14 94.3(4) . 8_655
Sr8 O20 Sr14 103.0(4) 10_666 8_655
Sr10 O20 Sr14 94.7(3) 18_546 8_655
Bi2 O21 Sr12 154.6(5) . .
Bi2 O21 Sr8 99.6(4) . 17
Sr12 O21 Sr8 94.2(3) . 17
Bi2 O21 Sr14 99.2(4) . 6_565
Sr12 O21 Sr14 99.3(3) . 6_565
Sr8 O21 Sr14 99.6(3) 17 6_565
Bi5 O22 Sr7 139.7(5) . .
Bi5 O22 Sr12 123.3(5) . 2_655
Sr7 O22 Sr12 96.9(4) . 2_655
Bi5 O22 Sr12 89.3(4) . 18_545
Sr7 O22 Sr12 85.9(3) . 18_545
Sr12 O22 Sr12 99.6(3) 2_655 18_545
Bi5 O22 Sr15 88.0(3) . .
Sr7 O22 Sr15 80.6(3) . .
Sr12 O22 Sr15 102.0(4) 2_655 .
Sr12 O22 Sr15 155.7(4) 18_545 .
Bi4 O23 Sr8 141.0(5) . .
Bi4 O23 Sr10 97.9(4) . 6_564
Sr8 O23 Sr10 101.7(3) . 6_564
Bi4 O23 Sr16 95.6(4) . 6_565
Sr8 O23 Sr16 106.8(4) . 6_565
Sr10 O23 Sr16 113.5(4) 6_564 6_565
Bi4 O24 Sr16 135.7(5) . .
Bi4 O24 Sr10 94.0(4) . 6_564
Sr16 O24 Sr10 107.4(4) . 6_564
Bi4 O24 Sr14 100.1(4) . .
Sr16 O24 Sr14 107.5(4) . .
Sr10 O24 Sr14 110.3(4) 6_564 .
Bi2 O25 Sr13 136.9(5) . 3_665
Bi2 O25 Sr11 112.4(4) . .
Sr13 O25 Sr11 103.0(4) 3_665 .
Bi2 O25 Sr10 100.8(4) . 17_556
Sr13 O25 Sr10 88.6(3) 3_665 17_556
Sr11 O25 Sr10 110.3(4) . 17_556
Bi2 O26 Sr9 135.8(5) . .
Bi2 O26 Sr16 118.3(4) . 17
Sr9 O26 Sr16 94.4(3) . 17
Bi2 O26 Sr14 100.2(4) . 6_565
Sr9 O26 Sr14 88.9(3) . 6_565
Sr16 O26 Sr14 116.9(4) 17 6_565
Bi5 O27 Sr11 143.8(6) . .
Bi5 O27 Sr15 101.3(4) . .
Sr11 O27 Sr15 102.9(4) . .
Bi5 O27 Sr12 94.4(4) . .
Sr11 O27 Sr12 102.5(4) . .
Sr15 O27 Sr12 109.2(4) . .
Bi1 O28 Sr13 147.2(5) . .
Bi1 O28 Sr16 110.2(4) . 8_655
Sr13 O28 Sr16 98.6(4) . 8_655
Bi1 O28 Sr11 91.4(4) . .
Sr13 O28 Sr11 99.7(3) . .
Sr16 O28 Sr11 98.8(4) 8_655 .
Bi3 O29 Sr13 114.8(5) . .
Bi3 O29 Sr16 126.8(5) . 8_655
Sr13 O29 Sr16 100.1(4) . 8_655
Bi5 O30 Sr8 153.9(6) . .
Bi5 O30 Sr12 99.9(4) . 18_545
Sr8 O30 Sr12 96.1(4) . 18_545
Bi5 O30 Sr12 96.3(4) . .
Sr8 O30 Sr12 99.3(4) . .
Sr12 O30 Sr12 105.0(4) 18_545 .
Bi6 O31 Sr13 117.6(5) . .
Bi6 O31 Sr11 129.0(5) . 2_655
Sr13 O31 Sr11 103.4(4) . 2_655
Bi6 O31 Sr15 85.5(4) . .
Sr13 O31 Sr15 122.4(4) . .
Sr11 O31 Sr15 97.7(4) 2_655 .
Bi3 O32 Sr8 111.0(4) . 6_565
Bi3 O32 Sr12 122.9(5) . 6_565
Sr8 O32 Sr12 97.5(3) 6_565 6_565
Bi3 O32 Sr14 94.2(4) . 8_655
Sr8 O32 Sr14 135.5(4) 6_565 8_655
Sr12 O32 Sr14 98.4(3) 6_565 8_655

loop_
_geom_bond_atom_site_label_1
_geom_bond_atom_site_label_2
_geom_bond_distance
_geom_bond_site_symmetry_2
Bi1 O18 2.064(11) .
Bi1 O19 2.073(10) .
Bi1 O28 2.084(10) .
Bi1 Sr11 3.4160(16) .
Bi1 Sr13 3.6964(15) 17_556
Bi1 Sr16 3.7843(14) 8_655
Bi1 Sr10 3.7894(15) 17_556
Bi1 Sr14 3.8229(15) 12_656
Bi2 O25 2.022(10) .
Bi2 O21 2.064(10) .
Bi2 O26 2.073(10) .
Bi2 Sr8 3.5566(15) 17
Bi2 Sr10 3.5957(15) 17_556
Bi2 Sr14 3.6846(15) 6_565
Bi2 Sr11 3.7535(14) .
Bi2 Sr16 3.9461(15) 17
Bi2 Sr13 4.1811(14) 3_665
Bi2 Sr9 4.2074(6) .
Bi3 O29 2.053(10) .
Bi3 O20 2.074(10) .
Bi3 O32 2.075(10) .
Bi3 Sr14 3.5176(16) 8_655
Bi3 Sr8 3.6227(15) 10_666
Bi3 Sr13 3.7683(15) .
Bi3 Sr8 3.7729(14) 6_565
Bi3 Sr16 4.0818(15) 8_655
Bi3 Sr12 4.1320(15) 6_565
Bi4 O17 2.074(10) .
Bi4 O23 2.077(10) .
Bi4 O24 2.104(10) .
Bi4 Sr16 3.4474(15) 6_565
Bi4 Sr10 3.4613(14) 6_564
Bi4 Sr14 3.6267(14) .
Bi4 Sr8 3.8379(16) 8_654
Bi4 Sr11 4.0742(14) 8_654
Bi4 Sr16 4.1826(14) .
Bi5 O30 2.041(11) .
Bi5 O27 2.053(11) .
Bi5 O22 2.065(11) .
Bi5 Sr12 3.5119(15) .
Bi5 Sr12 3.5856(15) 18_545
Bi5 Sr15 3.6532(10) .
Bi5 Sr13 3.7295(15) .
Bi5 Sr12 4.0179(14) 2_655
Bi6 O31 2.074(11) 2_655
Bi6 O31 2.074(11) 3_665
Bi6 O31 2.075(11) .
Bi6 Sr15 3.324(3) .
Bi6 Sr13 3.8755(14) 2_655
Bi6 Sr13 3.8755(14) 3_665
Bi6 Sr13 3.8754(14) .
Bi6 Sr11 4.1241(14) 3_665
Bi6 Sr11 4.1241(14) 2_655
Bi6 Sr11 4.1241(14) .
Sr7 O22 2.468(11) 16_655
Sr7 O22 2.467(11) 2_655
Sr7 O22 2.467(11) 3_665
Sr7 O22 2.468(11) 18_545
Sr7 O22 2.468(11) 17
Sr7 O22 2.468(11) .
Sr7 Sr15 3.623(2) 16_655
Sr7 Sr15 3.623(2) .
Sr7 Sr12 3.7139(14) 3_665
Sr7 Sr12 3.7140(14) 16_655
Sr7 Sr12 3.7140(14) 17
Sr7 Sr12 3.7138(14) 18_545
Sr8 O30 2.401(11) .
Sr8 O23 2.453(10) .
Sr8 O20 2.492(10) 10_666
Sr8 O32 2.494(11) 8_654
Sr8 O21 2.571(10) 18_545
Sr8 Bi2 3.5566(15) 18_545
Sr8 Bi3 3.6228(15) 10_666
Sr8 Sr12 3.7350(19) 18_545
Sr8 Bi3 3.7730(14) 8_654
Sr8 Bi4 3.8379(16) 6_565
Sr8 Sr10 3.8398(19) 6_564
Sr8 Sr12 3.8460(18) .
Sr9 O18 2.451(11) 13_666
Sr9 O18 2.451(11) .
Sr9 O26 2.466(10) 13_666
Sr9 O26 2.466(10) .
Sr9 O17 2.485(10) 12_656
Sr9 O17 2.485(10) 6_565
Sr9 Sr14 3.6212(15) 12_656
Sr9 Sr14 3.6211(15) 6_565
Sr9 Sr16 3.6534(14) 8_655
Sr9 Sr16 3.6535(14) 17
Sr9 Sr11 3.7188(13) 13_666
Sr9 Sr11 3.7187(13) .
Sr10 O19 2.436(10) .
Sr10 O23 2.499(10) 8_655
Sr10 O18 2.520(11) 18_546
Sr10 O20 2.587(10) 17_556
Sr10 O24 2.605(10) 8_655
Sr10 O25 2.619(10) 18_546
Sr10 Bi4 3.4612(14) 8_655
Sr10 Sr13 3.5557(19) 17_556
Sr10 Bi2 3.5957(15) 18_546
Sr10 Sr9 3.7381(13) 6_565
Sr10 Bi1 3.7894(15) 18_546
Sr10 Sr8 3.8396(19) 8_655
Sr11 O27 2.417(10) .
Sr11 O25 2.484(10) .
Sr11 O31 2.491(11) 3_665
Sr11 O17 2.503(10) 6_565
Sr11 O28 2.658(11) .
Sr11 O18 2.866(12) .
Sr11 Sr13 3.8785(19) 3_665
Sr11 Sr13 3.9130(19) .
Sr11 Sr16 3.931(2) 8_655
Sr12 O22 2.495(11) 3_665
Sr12 O21 2.528(10) .
Sr12 O30 2.618(10) 17
Sr12 O32 2.620(10) 8_654
Sr12 O30 2.641(10) .
Sr12 O27 2.695(12) .
Sr12 O22 2.956(11) 17
Sr12 Bi5 3.5857(15) 17
Sr12 Sr8 3.7351(19) 17
Sr13 O29 2.414(10) .
Sr13 O31 2.451(11) .
Sr13 O28 2.459(10) .
Sr13 O25 2.471(10) 2_655
Sr13 O19 2.519(11) 18_546
Sr13 Sr10 3.5556(19) 18_546
Sr13 Bi1 3.6964(15) 18_546
Sr13 Sr16 3.7735(19) 8_655
Sr13 Sr11 3.8784(19) 2_655
Sr14 O24 2.607(10) .
Sr14 O20 2.689(10) 6_564
Sr14 O32 2.691(11) 6_564
Sr14 O19 2.696(11) 11_566
Sr14 O26 2.700(11) 8_654
Sr14 O21 2.741(10) 8_654
Sr14 O17 2.993(10) .
Sr14 O18 3.081(12) 11_566
Sr14 Bi3 3.5176(16) 6_564
Sr14 Sr9 3.6212(15) 8_654
Sr14 Bi2 3.6845(15) 8_654
Sr15 O27 2.646(12) 3_665
Sr15 O27 2.647(12) 2_655
Sr15 O27 2.647(12) .
Sr15 O31 2.767(11) 2_655
Sr15 O31 2.767(11) 3_665
Sr15 O31 2.767(11) .
Sr15 O22 3.086(11) 2_655
Sr15 O22 3.086(11) 3_665
Sr15 O22 3.086(11) .
Sr15 Bi5 3.6532(10) 3_665
Sr16 O24 2.411(10) .
Sr16 O29 2.506(10) 6_564
Sr16 O26 2.515(10) 18_545
Sr16 O28 2.519(10) 6_564
Sr16 O23 2.557(10) 8_654
Sr16 O17 2.891(10) 8_654
Sr16 Bi4 3.4474(15) 8_654
Sr16 Sr9 3.6533(14) 6_564
Sr16 Sr13 3.7735(19) 6_564
Sr16 Bi1 3.7845(14) 6_564
Sr16 Sr11 3.931(2) 6_564
Sr16 Bi2 3.9463(15) 18_545
O17 Sr9 2.485(10) 8_654
O17 Sr11 2.503(10) 8_654
O17 Sr16 2.891(10) 6_565
O18 Sr10 2.520(11) 17_556
O18 Sr14 3.081(12) 12_656
O19 Sr13 2.519(11) 17_556
O19 Sr14 2.696(11) 12_656
O20 Sr8 2.492(10) 10_666
O20 Sr10 2.587(10) 18_546
O20 Sr14 2.689(10) 8_655
O21 Sr8 2.572(10) 17
O21 Sr14 2.741(10) 6_565
O22 Sr12 2.495(11) 2_655
O22 Sr12 2.956(11) 18_545
O23 Sr10 2.499(10) 6_564
O23 Sr16 2.557(10) 6_565
O24 Sr10 2.605(10) 6_564
O25 Sr13 2.471(10) 3_665
O25 Sr10 2.618(10) 17_556
O26 Sr16 2.515(10) 17
O26 Sr14 2.701(11) 6_565
O28 Sr16 2.519(10) 8_655
O29 Sr16 2.506(10) 8_655
O30 Sr12 2.618(10) 18_545
O31 Sr11 2.491(11) 2_655
O32 Sr8 2.493(11) 6_565
O32 Sr12 2.620(10) 6_565
O32 Sr14 2.691(11) 8_655
